data_7231442
loop_
_publ_author_name
'Chorazy, Szymon'
'Zakrzewski, Jakub J.'
'Wang, Junhao'
'Ohkoshi, Shin-ichi'
'Sieklucka, Barbara'

_publ_section_title
;
 Incorporation of hexacyanidoferrate(iii) ion in photoluminescent
 trimetallic Eu(3-pyridone)[Co1&#x2212;xFex(CN)6] chains exhibiting
 tunable visible light absorption and emission properties
;
_journal_issue 38
_journal_name_full CrystEngComm
_journal_page_first 5695
_journal_paper_doi 10.1039/C8CE01020J
_journal_volume 20
_journal_year 2018
_chemical_formula_moiety 'C16 H18 Eu Fe N8 O6, H2 O'
_chemical_formula_sum 'C16 H20 Eu Fe N8 O7'
_chemical_formula_weight 644.21
_space_group_IT_number 15
_space_group_name_Hall '-C 2yc'
_space_group_name_H-M_alt 'C 1 2/c 1'
_symmetry_cell_setting monoclinic
_symmetry_Int_Tables_number 15
_symmetry_space_group_name_Hall '-C 2yc'
_symmetry_space_group_name_H-M 'C 1 2/c 1'
_atom_sites_solution_hydrogens difmap
_audit_conform_dict_location ftp://ftp.iucr.org/pub/cif_core.dic
_audit_conform_dict_name cif_core.dic
_audit_conform_dict_version 2.4.3
_audit_creation_date 2018-01-13T13:52:53-00:00
_audit_creation_method 'WinGX routine CIF_UPDATE'
_audit_update_record
;
2018-03-20 deposited with the CCDC.
2018-08-27 downloaded from the CCDC.
;
_cell_angle_alpha 90
_cell_angle_beta 116.366(3)
_cell_angle_gamma 90
_cell_formula_units_Z 4
_cell_length_a 15.9155(18)
_cell_length_b 9.2628(11)
_cell_length_c 17.822(2)
_cell_measurement_reflns_used 12892
_cell_measurement_temperature 298(2)
_cell_measurement_theta_max 27.225
_cell_measurement_theta_min 2.551
_cell_measurement_wavelength 0.71073
_cell_volume 2354.0(5)
_computing_molecular_graphics 'Ortep for Windows (Farrugia, 2012)'
_computing_publication_material 'WinGX publication routines (Farrugia, 2012)'
_computing_structure_refinement 'SHELXL-2014/7 (Sheldrick, 2014)'
_diffrn_ambient_temperature 298(2)
_diffrn_measured_fraction_theta_full 0.999
_diffrn_measured_fraction_theta_max 0.994
_diffrn_measurement_device_type 'D8Quest Eco Photon50'
_diffrn_measurement_method \w
_diffrn_radiation_monochromator graphite
_diffrn_radiation_probe x-ray
_diffrn_radiation_type MoK\a
_diffrn_radiation_wavelength 0.71073
_diffrn_reflns_av_R_equivalents 0.0218
_diffrn_reflns_av_unetI/netI 0.0162
_diffrn_reflns_Laue_measured_fraction_full 0.999
_diffrn_reflns_Laue_measured_fraction_max 0.994
_diffrn_reflns_limit_h_max 20
_diffrn_reflns_limit_h_min -20
_diffrn_reflns_limit_k_max 11
_diffrn_reflns_limit_k_min -11
_diffrn_reflns_limit_l_max 22
_diffrn_reflns_limit_l_min -22
_diffrn_reflns_number 12892
_diffrn_reflns_point_group_measured_fraction_full 0.999
_diffrn_reflns_point_group_measured_fraction_max 0.994
_diffrn_reflns_theta_full 25.242
_diffrn_reflns_theta_max 27.225
_diffrn_reflns_theta_min 2.551
_diffrn_standards_interval_time 0
_diffrn_standards_number 0
_exptl_absorpt_coefficient_mu 3.308
_exptl_absorpt_correction_T_max 0.755
_exptl_absorpt_correction_T_min 0.587
_exptl_absorpt_correction_type multi-scan
_exptl_absorpt_process_details 'ABSCOR (Rigaku, 1995)'
_exptl_crystal_colour red
_exptl_crystal_density_diffrn 1.818
_exptl_crystal_density_method 'not measured'
_exptl_crystal_description block
_exptl_crystal_F_000 1268
_exptl_crystal_size_max 0.18
_exptl_crystal_size_mid 0.14
_exptl_crystal_size_min 0.09
_refine_diff_density_max 1.003
_refine_diff_density_min -2.301
_refine_diff_density_rms 0.555
_refine_ls_extinction_method none
_refine_ls_goodness_of_fit_ref 1.475
_refine_ls_hydrogen_treatment refxyz
_refine_ls_matrix_type full
_refine_ls_number_constraints 0
_refine_ls_number_parameters 182
_refine_ls_number_reflns 2612
_refine_ls_number_restraints 10
_refine_ls_restrained_S_all 1.472
_refine_ls_R_factor_all 0.0254
_refine_ls_R_factor_gt 0.0181
_refine_ls_shift/su_max 0
_refine_ls_shift/su_mean 0
_refine_ls_structure_factor_coef Fsqd
_refine_ls_weighting_details 'w=1/[\s^2^(Fo^2^)+(0.0630P)^2^+0.9612P] where P=(Fo^2^+2Fc^2^)/3'
_refine_ls_weighting_scheme calc
_refine_ls_wR_factor_gt 0.0553
_refine_ls_wR_factor_ref 0.1044
_reflns_Friedel_coverage 0
_reflns_number_gt 2487
_reflns_number_total 2612
_reflns_threshold_expression 'I > 2\s(I)'
_cod_data_source_file c8ce01020j2.cif
_cod_data_source_block EuFe
_cod_depositor_comments 'Adding full bibliography for 7231436--7231445.cif.'
_cod_original_cell_volume 2354.1(5)
_cod_original_sg_symbol_H-M 'C 2/c'
_cod_database_code 7231442

loop_
_symmetry_equiv_pos_as_xyz
'x, y, z'
'-x, y, -z+1/2'
'x+1/2, y+1/2, z'
'-x+1/2, y+1/2, -z+1/2'
'-x, -y, -z'
'x, -y, z-1/2'
'-x+1/2, -y+1/2, -z'
'x+1/2, -y+1/2, z-1/2'

loop_
_atom_site_label
_atom_site_type_symbol
_atom_site_fract_x
_atom_site_fract_y
_atom_site_fract_z
_atom_site_U_iso_or_equiv
_atom_site_adp_type
_atom_site_occupancy
_atom_site_site_symmetry_order
_atom_site_calc_flag
_atom_site_refinement_flags_posn
_atom_site_refinement_flags_adp
_atom_site_refinement_flags_occupancy
Eu1 Eu 0.5 0.84024(2) 0.75 0.01311(13) Uani 1 2 d S T P
Fe1 Fe 0.5 0.5 0.5 0.01377(17) Uani 1 2 d S . P
O3 O 0.34570(19) 0.7754(3) 0.70706(17) 0.0222(5) Uani 1 1 d . . .
O2 O 0.59951(19) 1.0582(3) 0.78951(19) 0.0272(6) Uani 1 1 d D . .
N4 N 0.2231(3) 0.4504(4) 0.7009(2) 0.0290(8) Uani 1 1 d D . .
O1 O 0.5108(3) 0.9202(3) 0.8841(2) 0.0329(7) Uani 1 1 d D . .
O4 O 0.5 0.3239(6) 0.75 0.061(2) Uani 1 2 d DS T P
N2 N 0.7149(3) 0.5310(5) 0.5823(2) 0.0337(8) Uani 1 1 d . . .
C7 C 0.2224(4) 0.4762(6) 0.5710(3) 0.0377(11) Uani 1 1 d . . .
N3 N 0.4927(3) 0.6256(4) 0.6567(2) 0.0232(7) Uani 1 1 d . . .
C2 C 0.6355(3) 0.5168(4) 0.5512(2) 0.0221(8) Uani 1 1 d . . .
C4 C 0.2981(3) 0.6553(4) 0.6785(3) 0.0195(9) Uani 1 1 d . . .
C1 C 0.5100(3) 0.3053(5) 0.5434(3) 0.0248(8) Uani 1 1 d . . .
C8 C 0.2716(3) 0.6042(5) 0.5974(3) 0.0290(9) Uani 1 1 d D . .
N1 N 0.5141(4) 0.1914(5) 0.5667(4) 0.0523(13) Uani 1 1 d . . .
C5 C 0.2712(3) 0.5732(4) 0.7289(3) 0.0250(8) Uani 1 1 d D . .
C3 C 0.4965(3) 0.5759(4) 0.5994(2) 0.0176(7) Uani 1 1 d . . .
C6 C 0.1972(4) 0.3998(5) 0.6240(3) 0.0358(10) Uani 1 1 d . . .
H7 H 0.207(4) 0.443(7) 0.520(4) 0.043 Uiso 1 1 d . U .
H8 H 0.288(5) 0.649(5) 0.561(3) 0.043 Uiso 1 1 d D U .
H6 H 0.164(4) 0.303(7) 0.615(4) 0.043 Uiso 1 1 d . U .
H5 H 0.299(4) 0.591(7) 0.7845(14) 0.043 Uiso 1 1 d D U .
H4 H 0.223(4) 0.399(6) 0.740(3) 0.043 Uiso 1 1 d D U .
H4A H 0.503(4) 0.390(5) 0.710(3) 0.043 Uiso 1 1 d D U .
H2A H 0.600(4) 1.159(3) 0.774(4) 0.043 Uiso 1 1 d D U .
H2B H 0.662(2) 1.054(5) 0.834(3) 0.043 Uiso 1 1 d D U .
H1B H 0.502(4) 1.013(3) 0.903(3) 0.043 Uiso 1 1 d D U .
H1A H 0.512(5) 0.863(4) 0.929(3) 0.043 Uiso 1 1 d D U .

loop_
_atom_site_aniso_label
_atom_site_aniso_U_11
_atom_site_aniso_U_22
_atom_site_aniso_U_33
_atom_site_aniso_U_23
_atom_site_aniso_U_13
_atom_site_aniso_U_12
Eu1 0.01497(17) 0.01040(17) 0.01511(17) 0 0.00772(12) 0
Fe1 0.0176(4) 0.0119(3) 0.0124(3) -0.0014(2) 0.0073(3) -0.0003(2)
O3 0.0196(13) 0.0185(13) 0.0289(14) -0.0010(10) 0.0111(11) -0.0042(10)
O2 0.0192(13) 0.0182(13) 0.0368(16) -0.0006(11) 0.0056(12) -0.0029(10)
N4 0.0327(19) 0.0255(17) 0.037(2) 0.0009(14) 0.0226(16) -0.0071(14)
O1 0.060(2) 0.0198(13) 0.0250(15) -0.0057(11) 0.0242(15) 0.0013(14)
O4 0.096(6) 0.020(2) 0.067(5) 0 0.036(4) 0
N2 0.0212(18) 0.051(2) 0.0258(18) -0.0049(16) 0.0079(15) -0.0014(16)
C7 0.041(3) 0.046(3) 0.032(2) -0.018(2) 0.021(2) -0.016(2)
N3 0.0301(18) 0.0225(15) 0.0203(16) -0.0044(14) 0.0142(14) -0.0015(15)
C2 0.027(2) 0.0234(19) 0.0188(17) -0.0035(13) 0.0128(16) 0.0005(14)
C4 0.0159(19) 0.020(2) 0.023(2) 0.0009(12) 0.0087(16) -0.0003(12)
C1 0.033(2) 0.0189(17) 0.024(2) 0.0007(16) 0.0140(17) 0.0005(17)
C8 0.028(2) 0.038(2) 0.024(2) -0.0003(17) 0.0138(17) -0.0073(18)
N1 0.078(4) 0.026(2) 0.054(3) 0.012(2) 0.029(3) -0.002(2)
C5 0.027(2) 0.029(2) 0.0226(18) -0.0020(15) 0.0135(16) -0.0064(16)
C3 0.0189(16) 0.0154(16) 0.0185(18) 0.0000(12) 0.0081(14) -0.0004(12)
C6 0.037(2) 0.031(2) 0.044(3) -0.0132(19) 0.023(2) -0.0142(19)

loop_
_atom_type_symbol
_atom_type_description
_atom_type_scat_dispersion_real
_atom_type_scat_dispersion_imag
_atom_type_scat_source
C C 0.0033 0.0016 'International Tables Vol C Tables 4.2.6.8 and 6.1.1.4'
H H 0 0 'International Tables Vol C Tables 4.2.6.8 and 6.1.1.4'
Eu Eu -0.1578 3.6682 'International Tables Vol C Tables 4.2.6.8 and 6.1.1.4'
Fe Fe 0.3463 0.8444 'International Tables Vol C Tables 4.2.6.8 and 6.1.1.4'
N N 0.0061 0.0033 'International Tables Vol C Tables 4.2.6.8 and 6.1.1.4'
O O 0.0106 0.006 'International Tables Vol C Tables 4.2.6.8 and 6.1.1.4'

loop_
_geom_angle_atom_site_label_1
_geom_angle_atom_site_label_2
_geom_angle_atom_site_label_3
_geom_angle
_geom_angle_site_symmetry_1
_geom_angle_site_symmetry_3
O3 Eu1 O3 149.77(14) 2_656 .
O3 Eu1 O1 98.81(12) 2_656 .
O3 Eu1 O1 90.32(12) . .
O3 Eu1 O1 90.32(12) 2_656 2_656
O3 Eu1 O1 98.81(12) . 2_656
O1 Eu1 O1 144.55(14) . 2_656
O3 Eu1 O2 139.68(10) 2_656 2_656
O3 Eu1 O2 70.37(10) . 2_656
O1 Eu1 O2 77.74(11) . 2_656
O1 Eu1 O2 73.40(11) 2_656 2_656
O3 Eu1 O2 70.37(10) 2_656 .
O3 Eu1 O2 139.68(10) . .
O1 Eu1 O2 73.40(11) . .
O1 Eu1 O2 77.74(11) 2_656 .
O2 Eu1 O2 70.21(13) 2_656 .
O3 Eu1 N3 75.37(11) 2_656 .
O3 Eu1 N3 81.24(11) . .
O1 Eu1 N3 146.80(11) . .
O1 Eu1 N3 68.65(11) 2_656 .
O2 Eu1 N3 127.71(11) 2_656 .
O2 Eu1 N3 131.19(11) . .
O3 Eu1 N3 81.24(11) 2_656 2_656
O3 Eu1 N3 75.37(11) . 2_656
O1 Eu1 N3 68.65(11) . 2_656
O1 Eu1 N3 146.80(11) 2_656 2_656
O2 Eu1 N3 131.19(11) 2_656 2_656
O2 Eu1 N3 127.71(11) . 2_656
N3 Eu1 N3 78.14(16) . 2_656
C3 Fe1 C3 180 . 5_666
C3 Fe1 C2 88.94(15) . 5_666
C3 Fe1 C2 91.06(15) 5_666 5_666
C3 Fe1 C2 91.06(15) . .
C3 Fe1 C2 88.94(15) 5_666 .
C2 Fe1 C2 180.0(2) 5_666 .
C3 Fe1 C1 90.19(16) . .
C3 Fe1 C1 89.81(16) 5_666 .
C2 Fe1 C1 89.41(18) 5_666 .
C2 Fe1 C1 90.59(18) . .
C3 Fe1 C1 89.81(16) . 5_666
C3 Fe1 C1 90.19(16) 5_666 5_666
C2 Fe1 C1 90.59(18) 5_666 5_666
C2 Fe1 C1 89.41(18) . 5_666
C1 Fe1 C1 180 . 5_666
C4 O3 Eu1 134.1(3) . .
Eu1 O2 H2A 142(3) . .
Eu1 O2 H2B 120(3) . .
H2A O2 H2B 98(2) . .
C6 N4 C5 123.3(4) . .
C6 N4 H4 122(4) . .
C5 N4 H4 113(4) . .
Eu1 O1 H1B 132(3) . .
Eu1 O1 H1A 129(3) . .
H1B O1 H1A 99(2) . .
C6 C7 C8 120.1(4) . .
C6 C7 H7 120(4) . .
C8 C7 H7 120(4) . .
C3 N3 Eu1 152.3(3) . .
N2 C2 Fe1 177.7(4) . .
O3 C4 C5 120.3(4) . .
O3 C4 C8 123.0(4) . .
C5 C4 C8 116.7(4) . .
N1 C1 Fe1 178.3(5) . .
C7 C8 C4 120.5(4) . .
C7 C8 H8 117(4) . .
C4 C8 H8 123(4) . .
N4 C5 C4 121.0(4) . .
N4 C5 H5 119(4) . .
C4 C5 H5 118(4) . .
N3 C3 Fe1 177.4(3) . .
N4 C6 C7 118.3(4) . .
N4 C6 H6 112(4) . .
C7 C6 H6 129(4) . .

loop_
_geom_bond_atom_site_label_1
_geom_bond_atom_site_label_2
_geom_bond_distance
_geom_bond_site_symmetry_2
Eu1 O3 2.304(3) 2_656
Eu1 O3 2.304(3) .
Eu1 O1 2.434(3) .
Eu1 O1 2.434(3) 2_656
Eu1 O2 2.467(3) 2_656
Eu1 O2 2.467(3) .
Eu1 N3 2.561(4) .
Eu1 N3 2.562(4) 2_656
Fe1 C3 1.929(3) .
Fe1 C3 1.929(3) 5_666
Fe1 C2 1.940(4) 5_666
Fe1 C2 1.940(4) .
Fe1 C1 1.941(4) .
Fe1 C1 1.941(4) 5_666
O3 C4 1.315(5) .
O2 H2A 0.971(19) .
O2 H2B 0.952(19) .
N4 C6 1.329(6) .
N4 C5 1.338(5) .
N4 H4 0.84(2) .
O1 H1B 0.953(19) .
O1 H1A 0.959(19) .
O4 H4A 0.96(2) .
N2 C2 1.139(5) .
C7 C6 1.376(7) .
C7 C8 1.383(7) .
C7 H7 0.89(6) .
N3 C3 1.146(5) .
C4 C5 1.382(6) .
C4 C8 1.396(6) .
C1 N1 1.125(6) .
C8 H8 0.91(2) .
C5 H5 0.90(2) .
C6 H6 1.01(6) .
